data_4071597
loop_
_publ_author_name
'Dorsey, Christopher L.'
'Gabba\"i, Fran\,cois P.'

_publ_section_title
;
 R3C&#x2212;H\\rightarrow SiFR3Agostic Interaction
;
_journal_issue 13
_journal_name_full Organometallics
_journal_page_first 3065
_journal_paper_doi 10.1021/om8002619
_journal_volume 27
_journal_year 2008
_chemical_formula_sum 'C25 H20 B F5 O Si'
_chemical_formula_weight 470.31
_chemical_name_systematic
; 
 ? 
;
_space_group_IT_number 2
_symmetry_cell_setting triclinic
_symmetry_space_group_name_Hall '-P 1'
_symmetry_space_group_name_H-M 'P -1'
_atom_sites_solution_hydrogens geom
_atom_sites_solution_primary direct
_atom_sites_solution_secondary difmap
_audit_creation_method SHELXL-97
_cell_angle_alpha 110.373(4)
_cell_angle_beta 105.230(4)
_cell_angle_gamma 101.512(4)
_cell_formula_units_Z 2
_cell_length_a 9.812(2)
_cell_length_b 10.112(2)
_cell_length_c 13.009(3)
_cell_measurement_temperature 110(2)
_cell_volume 1105.4(4)
_computing_cell_refinement 'Bruker SMART'
_computing_data_collection 'Bruker SMART'
_computing_data_reduction 'Bruker SMART'
_computing_molecular_graphics 'Bruker SHELXTL'
_computing_publication_material 'Bruker SHELXTL'
_computing_structure_refinement 'SHELXL-97 (Sheldrick, 1997)'
_computing_structure_solution 'SHELXS-97 (Sheldrick, 1990)'
_diffrn_ambient_temperature 110(2)
_diffrn_measured_fraction_theta_full 0.887
_diffrn_measured_fraction_theta_max 0.887
_diffrn_measurement_device_type 'CCD area detector'
_diffrn_measurement_method 'phi and omega scans'
_diffrn_radiation_monochromator graphite
_diffrn_radiation_source 'fine-focus sealed tube'
_diffrn_radiation_type MoK\a
_diffrn_radiation_wavelength 0.71073
_diffrn_reflns_av_R_equivalents 0.0245
_diffrn_reflns_av_sigmaI/netI 0.0442
_diffrn_reflns_limit_h_max 8
_diffrn_reflns_limit_h_min -13
_diffrn_reflns_limit_k_max 13
_diffrn_reflns_limit_k_min -13
_diffrn_reflns_limit_l_max 16
_diffrn_reflns_limit_l_min -16
_diffrn_reflns_number 8873
_diffrn_reflns_theta_full 28.98
_diffrn_reflns_theta_max 28.98
_diffrn_reflns_theta_min 1.79
_exptl_absorpt_coefficient_mu 0.164
_exptl_absorpt_correction_T_max 0.9758
_exptl_absorpt_correction_T_min 0.9632
_exptl_absorpt_correction_type multi-scan
_exptl_absorpt_process_details SADABS
_exptl_crystal_colour red
_exptl_crystal_density_diffrn 1.413
_exptl_crystal_density_method 'not measured'
_exptl_crystal_description block
_exptl_crystal_F_000 484
_exptl_crystal_size_max 0.23
_exptl_crystal_size_mid 0.23
_exptl_crystal_size_min 0.15
_refine_diff_density_max 0.445
_refine_diff_density_min -0.289
_refine_diff_density_rms 0.058
_refine_ls_extinction_method none
_refine_ls_goodness_of_fit_ref 1.007
_refine_ls_hydrogen_treatment constr
_refine_ls_matrix_type full
_refine_ls_number_parameters 298
_refine_ls_number_reflns 5204
_refine_ls_number_restraints 0
_refine_ls_restrained_S_all 1.007
_refine_ls_R_factor_all 0.0629
_refine_ls_R_factor_gt 0.0500
_refine_ls_shift/su_max 0.000
_refine_ls_shift/su_mean 0.000
_refine_ls_structure_factor_coef Fsqd
_refine_ls_weighting_details 'calc w=1/[\s^2^(Fo^2^)+(0.1130P)^2^+0.0000P] where P=(Fo^2^+2Fc^2^)/3'
_refine_ls_weighting_scheme calc
_refine_ls_wR_factor_gt 0.1474
_refine_ls_wR_factor_ref 0.1576
_reflns_number_gt 4315
_reflns_number_total 5204
_reflns_threshold_expression >2sigma(I)
_cod_data_source_file om8002619-file003.cif
_cod_data_source_block sad
_cod_original_sg_symbol_H-M p-1
_cod_database_code 4071597

loop_
_symmetry_equiv_pos_as_xyz
'x, y, z'
'-x, -y, -z'

loop_
_atom_site_label
_atom_site_type_symbol
_atom_site_fract_x
_atom_site_fract_y
_atom_site_fract_z
_atom_site_U_iso_or_equiv
_atom_site_adp_type
_atom_site_occupancy
_atom_site_symmetry_multiplicity
_atom_site_calc_flag
_atom_site_refinement_flags
Si1 Si 0.66349(6) 0.93663(5) 0.14786(4) 0.02125(15) Uani 1 1 d .
F3 F 0.56249(13) 1.42554(12) -0.38185(9) 0.0268(3) Uani 1 1 d .
O1 O 0.76968(14) 1.40885(13) 0.15940(10) 0.0193(3) Uani 1 1 d .
F2 F 0.77732(13) 1.44261(14) -0.25216(11) 0.0387(3) Uani 1 1 d .
F1 F 0.69492(14) 1.03358(14) 0.07632(10) 0.0390(3) Uani 1 1 d .
F4 F 0.55728(15) 1.37579(15) -0.22513(11) 0.0400(3) Uani 1 1 d .
F5 F 0.60668(16) 1.21719(14) -0.37267(13) 0.0472(4) Uani 1 1 d .
C1 C 0.8428(2) 0.95825(18) 0.26093(14) 0.0184(3) Uani 1 1 d .
C12 C 0.86835(19) 1.31730(17) 0.30141(14) 0.0163(3) Uani 1 1 d .
C17 C 0.77767(19) 1.39354(18) 0.26016(14) 0.0168(3) Uani 1 1 d .
C23 C 0.9413(2) 1.27208(17) 0.13056(14) 0.0167(3) Uani 1 1 d .
C20 C 0.8986(2) 1.3024(2) -0.08086(15) 0.0246(4) Uani 1 1 d .
H20A H 0.8847 1.3114 -0.1529 0.030 Uiso 1 1 calc R
C11 C 0.94993(18) 1.25236(17) 0.23444(13) 0.0154(3) Uani 1 1 d .
C9 C 0.99664(19) 1.04661(17) 0.29838(13) 0.0156(3) Uani 1 1 d .
C18 C 0.84768(19) 1.34900(17) 0.09472(14) 0.0171(3) Uani 1 1 d .
C8 C 1.04776(19) 1.17408(18) 0.27602(13) 0.0162(3) Uani 1 1 d .
C19 C 0.8258(2) 1.3650(2) -0.01022(15) 0.0222(4) Uani 1 1 d .
H19A H 0.7621 1.4179 -0.0320 0.027 Uiso 1 1 calc R
C22 C 1.0148(2) 1.20854(19) 0.05416(14) 0.0204(4) Uani 1 1 d .
H22A H 1.0782 1.1547 0.0744 0.025 Uiso 1 1 calc R
C15 C 0.6990(2) 1.44827(18) 0.42391(15) 0.0201(4) Uani 1 1 d .
H15A H 0.6403 1.4903 0.4653 0.024 Uiso 1 1 calc R
C5 C 1.2638(2) 1.07852(19) 0.39105(15) 0.0225(4) Uani 1 1 d .
H5A H 1.3374 1.0482 0.4323 0.027 Uiso 1 1 calc R
C10 C 1.1111(2) 1.00409(18) 0.36021(14) 0.0189(4) Uani 1 1 d .
C16 C 0.6909(2) 1.45675(18) 0.31911(15) 0.0197(4) Uani 1 1 d .
H16A H 0.6279 1.5044 0.2879 0.024 Uiso 1 1 calc R
C14 C 0.7929(2) 1.37818(19) 0.47070(15) 0.0210(4) Uani 1 1 d .
H14A H 0.7989 1.3756 0.5440 0.025 Uiso 1 1 calc R
C7 C 1.1981(2) 1.24183(18) 0.30485(14) 0.0197(4) Uani 1 1 d .
H7A H 1.2284 1.3225 0.2855 0.024 Uiso 1 1 calc R
C6 C 1.3067(2) 1.1938(2) 0.36211(15) 0.0226(4) Uani 1 1 d .
H6A H 1.4095 1.2410 0.3807 0.027 Uiso 1 1 calc R
C13 C 0.8752(2) 1.31400(18) 0.41114(14) 0.0184(3) Uani 1 1 d .
H13A H 0.9377 1.2666 0.4432 0.022 Uiso 1 1 calc R
C2 C 0.8141(2) 0.8475(2) 0.29924(15) 0.0244(4) Uani 1 1 d .
H2A H 0.7130 0.7930 0.2795 0.029 Uiso 1 1 calc R
C21 C 0.9938(2) 1.2251(2) -0.04819(15) 0.0244(4) Uani 1 1 d .
H21A H 1.0442 1.1838 -0.0980 0.029 Uiso 1 1 calc R
C3 C 0.9264(2) 0.8116(2) 0.36564(17) 0.0272(4) Uani 1 1 d .
H3A H 0.9009 0.7366 0.3918 0.033 Uiso 1 1 calc R
C4 C 1.0719(2) 0.88498(19) 0.39228(16) 0.0245(4) Uani 1 1 d .
H4A H 1.1480 0.8565 0.4327 0.029 Uiso 1 1 calc R
C25 C 0.5289(2) 0.9948(2) 0.21385(19) 0.0317(4) Uani 1 1 d .
H25A H 0.4381 0.9816 0.1519 0.048 Uiso 1 1 calc R
H25B H 0.5728 1.1000 0.2699 0.048 Uiso 1 1 calc R
H25C H 0.5039 0.9340 0.2549 0.048 Uiso 1 1 calc R
B1 B 0.6258(2) 1.3646(2) -0.30787(18) 0.0221(4) Uani 1 1 d .
C24 C 0.5877(2) 0.7411(2) 0.03572(17) 0.0348(5) Uani 1 1 d .
H24A H 0.4944 0.7271 -0.0241 0.052 Uiso 1 1 calc R
H24B H 0.5684 0.6743 0.0733 0.052 Uiso 1 1 calc R
H24C H 0.6602 0.7185 -0.0015 0.052 Uiso 1 1 calc R

loop_
_atom_site_aniso_label
_atom_site_aniso_U_11
_atom_site_aniso_U_22
_atom_site_aniso_U_33
_atom_site_aniso_U_23
_atom_site_aniso_U_13
_atom_site_aniso_U_12
Si1 0.0141(3) 0.0258(3) 0.0209(3) 0.0111(2) 0.0036(2) 0.0016(2)
F3 0.0250(6) 0.0391(6) 0.0266(5) 0.0215(5) 0.0103(5) 0.0161(5)
O1 0.0187(7) 0.0253(6) 0.0196(6) 0.0131(5) 0.0080(5) 0.0103(5)
F2 0.0207(7) 0.0475(7) 0.0471(7) 0.0328(6) 0.0005(5) 0.0019(6)
F1 0.0244(7) 0.0503(7) 0.0301(6) 0.0271(6) -0.0055(5) -0.0104(6)
F4 0.0452(8) 0.0630(8) 0.0390(7) 0.0367(6) 0.0275(6) 0.0287(7)
F5 0.0509(10) 0.0278(6) 0.0609(8) 0.0151(6) 0.0181(7) 0.0183(6)
C1 0.0174(9) 0.0193(8) 0.0171(7) 0.0069(6) 0.0061(7) 0.0046(7)
C12 0.0150(9) 0.0178(8) 0.0172(7) 0.0084(6) 0.0056(6) 0.0059(7)
C17 0.0160(9) 0.0180(7) 0.0164(7) 0.0089(6) 0.0048(7) 0.0039(7)
C23 0.0153(9) 0.0164(7) 0.0163(7) 0.0064(6) 0.0055(6) 0.0025(7)
C20 0.0266(11) 0.0312(9) 0.0174(8) 0.0127(7) 0.0084(8) 0.0068(8)
C11 0.0123(8) 0.0142(7) 0.0165(7) 0.0059(6) 0.0035(6) 0.0011(6)
C9 0.0163(9) 0.0168(7) 0.0140(7) 0.0058(6) 0.0060(6) 0.0065(7)
C18 0.0147(9) 0.0180(8) 0.0181(7) 0.0078(6) 0.0064(7) 0.0033(7)
C8 0.0172(9) 0.0182(7) 0.0150(7) 0.0074(6) 0.0069(6) 0.0072(7)
C19 0.0210(10) 0.0252(8) 0.0217(8) 0.0138(7) 0.0053(7) 0.0062(8)
C22 0.0208(10) 0.0224(8) 0.0195(8) 0.0088(6) 0.0083(7) 0.0086(7)
C15 0.0182(9) 0.0203(8) 0.0235(8) 0.0085(7) 0.0108(7) 0.0067(7)
C5 0.0194(10) 0.0238(8) 0.0234(8) 0.0090(7) 0.0052(7) 0.0103(8)
C10 0.0188(9) 0.0189(8) 0.0181(7) 0.0071(6) 0.0053(7) 0.0073(7)
C16 0.0185(9) 0.0191(8) 0.0241(8) 0.0105(6) 0.0079(7) 0.0089(7)
C14 0.0221(10) 0.0242(8) 0.0183(8) 0.0100(6) 0.0085(7) 0.0072(7)
C7 0.0180(9) 0.0192(8) 0.0221(8) 0.0087(6) 0.0086(7) 0.0049(7)
C6 0.0132(9) 0.0265(9) 0.0250(8) 0.0092(7) 0.0054(7) 0.0054(7)
C13 0.0195(9) 0.0211(8) 0.0178(7) 0.0106(6) 0.0069(7) 0.0083(7)
C2 0.0215(10) 0.0236(9) 0.0241(8) 0.0107(7) 0.0046(7) 0.0028(7)
C21 0.0242(10) 0.0289(9) 0.0197(8) 0.0075(7) 0.0111(8) 0.0086(8)
C3 0.0313(12) 0.0204(8) 0.0313(9) 0.0160(7) 0.0085(8) 0.0058(8)
C4 0.0251(10) 0.0213(8) 0.0267(9) 0.0121(7) 0.0043(8) 0.0097(8)
C25 0.0183(10) 0.0314(10) 0.0415(11) 0.0129(9) 0.0079(9) 0.0085(8)
B1 0.0211(11) 0.0241(9) 0.0254(9) 0.0141(8) 0.0090(8) 0.0089(8)
C24 0.0219(11) 0.0364(11) 0.0270(9) 0.0005(8) 0.0035(8) 0.0012(9)

loop_
_atom_type_symbol
_atom_type_description
_atom_type_scat_dispersion_real
_atom_type_scat_dispersion_imag
_atom_type_scat_source
C C 0.0033 0.0016 'International Tables Vol C Tables 4.2.6.8 and 6.1.1.4'
H H 0.0000 0.0000 'International Tables Vol C Tables 4.2.6.8 and 6.1.1.4'
B B 0.0013 0.0007 'International Tables Vol C Tables 4.2.6.8 and 6.1.1.4'
O O 0.0106 0.0060 'International Tables Vol C Tables 4.2.6.8 and 6.1.1.4'
F F 0.0171 0.0103 'International Tables Vol C Tables 4.2.6.8 and 6.1.1.4'
Si Si 0.0817 0.0704 'International Tables Vol C Tables 4.2.6.8 and 6.1.1.4'

loop_
_geom_angle_atom_site_label_1
_geom_angle_atom_site_label_2
_geom_angle_atom_site_label_3
_geom_angle
F1 Si1 C25 107.75(9)
F1 Si1 C24 104.56(9)
C25 Si1 C24 112.76(10)
F1 Si1 C1 111.01(7)
C25 Si1 C1 112.58(9)
C24 Si1 C1 107.91(9)
C18 O1 C17 120.51(13)
Si1 F1 C11 101.41(6)
C2 C1 C9 117.45(16)
C2 C1 Si1 108.07(13)
C9 C1 Si1 133.69(12)
C17 C12 C11 119.08(14)
C17 C12 C13 117.10(14)
C11 C12 C13 123.80(15)
O1 C17 C16 116.06(14)
O1 C17 C12 121.38(14)
C16 C17 C12 122.55(14)
C18 C23 C11 119.28(15)
C18 C23 C22 117.11(14)
C11 C23 C22 123.46(15)
C19 C20 C21 120.94(15)
C19 C20 H20A 119.5
C21 C20 H20A 119.5
C23 C11 C12 118.30(14)
C23 C11 C8 121.13(14)
C12 C11 C8 120.48(13)
C23 C11 F1 78.23(10)
C12 C11 F1 89.79(11)
C8 C11 F1 104.71(10)
C10 C9 C8 115.70(15)
C10 C9 C1 118.66(15)
C8 C9 C1 125.61(15)
O1 C18 C19 115.81(15)
O1 C18 C23 121.39(14)
C19 C18 C23 122.78(15)
C7 C8 C9 121.11(15)
C7 C8 C11 114.62(14)
C9 C8 C11 123.92(15)
C20 C19 C18 118.17(17)
C20 C19 H19A 120.9
C18 C19 H19A 120.9
C21 C22 C23 119.99(16)
C21 C22 H22A 120.0
C23 C22 H22A 120.0
C16 C15 C14 121.03(15)
C16 C15 H15A 119.5
C14 C15 H15A 119.5
C6 C5 C10 120.66(16)
C6 C5 H5A 119.7
C10 C5 H5A 119.7
C5 C10 C4 118.62(16)
C5 C10 C9 121.45(15)
C4 C10 C9 119.93(16)
C15 C16 C17 118.20(15)
C15 C16 H16A 120.9
C17 C16 H16A 120.9
C13 C14 C15 120.31(15)
C13 C14 H14A 119.8
C15 C14 H14A 119.8
C8 C7 C6 121.31(16)
C8 C7 H7A 119.3
C6 C7 H7A 119.3
C5 C6 C7 119.58(17)
C5 C6 H6A 120.2
C7 C6 H6A 120.2
C14 C13 C12 120.71(16)
C14 C13 H13A 119.6
C12 C13 H13A 119.6
C1 C2 C3 123.45(18)
C1 C2 H2A 118.3
C3 C2 H2A 118.3
C22 C21 C20 121.00(16)
C22 C21 H21A 119.5
C20 C21 H21A 119.5
C4 C3 C2 119.52(16)
C4 C3 H3A 120.2
C2 C3 H3A 120.2
C3 C4 C10 120.53(17)
C3 C4 H4A 119.7
C10 C4 H4A 119.7
Si1 C25 H25A 109.5
Si1 C25 H25B 109.5
H25A C25 H25B 109.5
Si1 C25 H25C 109.5
H25A C25 H25C 109.5
H25B C25 H25C 109.5
F5 B1 F2 108.96(16)
F5 B1 F3 109.98(16)
F2 B1 F3 108.59(15)
F5 B1 F4 109.75(16)
F2 B1 F4 110.37(16)
F3 B1 F4 109.18(15)
Si1 C24 H24A 109.5
Si1 C24 H24B 109.5
H24A C24 H24B 109.5
Si1 C24 H24C 109.5
H24A C24 H24C 109.5
H24B C24 H24C 109.5

loop_
_geom_bond_atom_site_label_1
_geom_bond_atom_site_label_2
_geom_bond_distance
Si1 F1 1.6086(12)
Si1 C25 1.839(2)
Si1 C24 1.850(2)
Si1 C1 1.8893(19)
F3 B1 1.394(2)
O1 C18 1.3523(19)
O1 C17 1.3566(19)
F2 B1 1.388(2)
F1 C11 2.703(2)
F4 B1 1.396(2)
F5 B1 1.378(2)
C1 C2 1.385(2)
C1 C9 1.445(2)
C12 C17 1.409(2)
C12 C11 1.417(2)
C12 C13 1.424(2)
C17 C16 1.393(2)
C23 C18 1.407(2)
C23 C11 1.417(2)
C23 C22 1.427(2)
C20 C19 1.370(3)
C20 C21 1.406(3)
C20 H20A 0.9500
C11 C8 1.473(2)
C9 C10 1.432(2)
C9 C8 1.441(2)
C18 C19 1.396(2)
C8 C7 1.383(2)
C19 H19A 0.9500
C22 C21 1.367(2)
C22 H22A 0.9500
C15 C16 1.378(2)
C15 C14 1.410(2)
C15 H15A 0.9500
C5 C6 1.368(2)
C5 C10 1.413(3)
C5 H5A 0.9500
C10 C4 1.422(2)
C16 H16A 0.9500
C14 C13 1.364(2)
C14 H14A 0.9500
C7 C6 1.403(2)
C7 H7A 0.9500
C6 H6A 0.9500
C13 H13A 0.9500
C2 C3 1.404(3)
C2 H2A 0.9500
C21 H21A 0.9500
C3 C4 1.359(3)
C3 H3A 0.9500
C4 H4A 0.9500
C25 H25A 0.9800
C25 H25B 0.9800
C25 H25C 0.9800
C24 H24A 0.9800
C24 H24B 0.9800
C24 H24C 0.9800
